data_1503559
loop_
_publ_author_name
'Norsikian, St\'ephanie'
'Soul\'e, Jean-Fran\,cois'
'Cannillo, Alexandre'
'Guillot, R\'egis'
'Dau, Marie-Elise Tran Huu'
'Beau, Jean-Marie'

_publ_section_title
;
 Remarkable stereoselectivity in intramolecular Borono-Mannich reactions:
 synthesis of conduramines.
;
_journal_issue 2
_journal_name_full 'Organic letters'
_journal_page_first 544
_journal_page_last 547
_journal_paper_doi 10.1021/ol203162s
_journal_volume 14
_journal_year 2012
_chemical_absolute_configuration syn
_chemical_formula_moiety 'C16 H17 N O7'
_chemical_formula_sum 'C16 H17 N O7'
_chemical_formula_weight 335.31
_space_group_IT_number 4
_symmetry_cell_setting monoclinic
_symmetry_Int_Tables_number 4
_symmetry_space_group_name_Hall 'P 2yb'
_symmetry_space_group_name_H-M 'P 1 21 1'
_atom_sites_solution_hydrogens geom
_atom_sites_solution_primary direct
_atom_sites_solution_secondary difmap
_audit_creation_method SHELXL-97
_cell_angle_alpha 90.00
_cell_angle_beta 90.2520(10)
_cell_angle_gamma 90.00
_cell_formula_units_Z 2
_cell_length_a 6.8478(2)
_cell_length_b 6.6488(2)
_cell_length_c 17.2236(4)
_cell_measurement_reflns_used 6308
_cell_measurement_temperature 100(1)
_cell_measurement_theta_max 41.86
_cell_measurement_theta_min 2.37
_cell_volume 784.18(4)
_computing_cell_refinement 'Bruker SMART'
_computing_data_collection 'Bruker SMART'
_computing_data_reduction 'Bruker SAINT'
_computing_structure_refinement 'SHELXL-97 (Sheldrick, 1997)'
_computing_structure_solution 'SHELXS-97 (Sheldrick, 1997)'
_diffrn_ambient_temperature 100(1)
_diffrn_measured_fraction_theta_full 0.993
_diffrn_measured_fraction_theta_max 0.803
_diffrn_measurement_device_type 'CCD area detector'
_diffrn_measurement_method 'phi and omega scans'
_diffrn_radiation_monochromator graphite
_diffrn_radiation_probe x-ray
_diffrn_radiation_type MoK\a
_diffrn_radiation_wavelength 0.71073
_diffrn_reflns_av_R_equivalents 0.0286
_diffrn_reflns_av_sigmaI/netI 0.0230
_diffrn_reflns_limit_h_max 12
_diffrn_reflns_limit_h_min -13
_diffrn_reflns_limit_k_max 12
_diffrn_reflns_limit_k_min -5
_diffrn_reflns_limit_l_max 28
_diffrn_reflns_limit_l_min -33
_diffrn_reflns_number 20513
_diffrn_reflns_theta_full 25.00
_diffrn_reflns_theta_max 43.21
_diffrn_reflns_theta_min 1.18
_diffrn_source 'fine-focus sealed tube'
_diffrn_source_type 'kappa X8 APEX II Bruker ICMMO'
_exptl_absorpt_coefficient_mu 0.113
_exptl_absorpt_correction_T_max 0.9933
_exptl_absorpt_correction_T_min 0.9638
_exptl_absorpt_correction_type psi-scan
_exptl_absorpt_process_details SADABS
_exptl_crystal_colour colorless
_exptl_crystal_density_diffrn 1.420
_exptl_crystal_density_method 'not measured'
_exptl_crystal_description plate
_exptl_crystal_F_000 352
_exptl_crystal_size_max 0.33
_exptl_crystal_size_mid 0.26
_exptl_crystal_size_min 0.06
_refine_diff_density_max 0.586
_refine_diff_density_min -0.404
_refine_diff_density_rms 0.072
_refine_ls_abs_structure_details 'Flack H D (1983), Acta Cryst. A39, 876-881'
_refine_ls_extinction_method none
_refine_ls_goodness_of_fit_ref 1.040
_refine_ls_hydrogen_treatment constr
_refine_ls_matrix_type full
_refine_ls_number_parameters 220
_refine_ls_number_reflns 5001
_refine_ls_number_restraints 1
_refine_ls_restrained_S_all 1.040
_refine_ls_R_factor_all 0.0485
_refine_ls_R_factor_gt 0.0431
_refine_ls_shift/su_max 0.001
_refine_ls_shift/su_mean 0.000
_refine_ls_structure_factor_coef Fsqd
_refine_ls_weighting_details 'calc w=1/[\s^2^(Fo^2^)+(0.0824P)^2^+0.0615P] where P=(Fo^2^+2Fc^2^)/3'
_refine_ls_weighting_scheme calc
_refine_ls_wR_factor_gt 0.1125
_refine_ls_wR_factor_ref 0.1177
_reflns_number_gt 4571
_reflns_number_total 5001
_reflns_threshold_expression >2sigma(I)
_cod_data_source_file ol203162s_si_001.cif
_cod_data_source_block 1206GuillotICMMO
_cod_original_sg_symbol_H-M 'P 21'
_cod_database_code 1503559

loop_
_symmetry_equiv_pos_as_xyz
'x, y, z'
'-x, y+1/2, -z'

loop_
_atom_site_label
_atom_site_type_symbol
_atom_site_fract_x
_atom_site_fract_y
_atom_site_fract_z
_atom_site_U_iso_or_equiv
_atom_site_adp_type
_atom_site_occupancy
_atom_site_symmetry_multiplicity
_atom_site_calc_flag
_atom_site_refinement_flags
N1 N 0.67266(13) 0.89989(18) -0.10082(5) 0.01755(16) Uani 1 1 d .
O1 O 0.61281(15) 0.81631(19) -0.15993(5) 0.02541(19) Uani 1 1 d .
O2 O 0.69691(16) 1.08105(17) -0.09489(5) 0.02541(19) Uani 1 1 d .
C4 C 0.79969(13) 0.53835(17) 0.09335(5) 0.01371(15) Uani 1 1 d .
C1 C 0.71614(13) 0.77350(17) -0.03297(5) 0.01465(16) Uani 1 1 d .
C5 C 0.79762(15) 0.45364(18) 0.01923(5) 0.01605(16) Uani 1 1 d .
H5 H 0.8267 0.3180 0.0128 0.019 Uiso 1 1 calc R
C2 C 0.72270(15) 0.86345(18) 0.03983(5) 0.01614(16) Uani 1 1 d .
H2A H 0.7005 1.0006 0.0455 0.019 Uiso 1 1 calc R
C3 C 0.76322(15) 0.74336(18) 0.10378(5) 0.01549(16) Uani 1 1 d .
H3 H 0.7661 0.7990 0.1533 0.019 Uiso 1 1 calc R
C6 C 0.75240(15) 0.57103(18) -0.04500(5) 0.01679(17) Uani 1 1 d .
H6 H 0.7466 0.5155 -0.0945 0.020 Uiso 1 1 calc R
O4 O 0.79938(11) 0.49037(13) 0.22750(4) 0.01454(13) Uani 1 1 d .
O3 O 0.90297(17) 0.23296(17) 0.15327(5) 0.0255(2) Uani 1 1 d .
C7 C 0.83967(13) 0.37978(17) 0.29838(5) 0.01345(14) Uani 1 1 d .
H7 H 0.9409 0.2794 0.2878 0.016 Uiso 1 1 calc R
O5 O 1.10826(12) 0.59078(15) 0.32652(5) 0.01956(15) Uani 1 1 d .
C9 C 0.92119(13) 0.53460(17) 0.35470(5) 0.01376(15) Uani 1 1 d .
H9 H 0.9334 0.4759 0.4067 0.017 Uiso 1 1 calc R
C10 C 0.65557(15) 0.27191(19) 0.32403(6) 0.01706(17) Uani 1 1 d .
H10A H 0.6188 0.1745 0.2847 0.020 Uiso 1 1 calc R
H10B H 0.6828 0.1990 0.3716 0.020 Uiso 1 1 calc R
O6 O 0.92975(12) 0.87630(14) 0.32066(4) 0.01751(14) Uani 1 1 d .
C11 C 0.80557(14) 0.73581(17) 0.35864(5) 0.01427(15) Uani 1 1 d .
H11 H 0.6848 0.7217 0.3284 0.017 Uiso 1 1 calc R
C14 C 1.12524(15) 0.80468(19) 0.32830(6) 0.01697(17) Uani 1 1 d .
C12 C 0.75611(15) 0.79838(19) 0.43768(5) 0.01735(17) Uani 1 1 d .
C13 C 0.70700(18) 0.8539(2) 0.50110(6) 0.0223(2) Uani 1 1 d .
H13 H 0.6690 0.8969 0.5502 0.027 Uiso 1 1 calc R
C15 C 1.2365(2) 0.8709(3) 0.25732(8) 0.0271(2) Uani 1 1 d .
H15A H 1.3658 0.8153 0.2589 0.041 Uiso 1 1 calc R
H15B H 1.2443 1.0150 0.2564 0.041 Uiso 1 1 calc R
H15C H 1.1701 0.8244 0.2115 0.041 Uiso 1 1 calc R
C16 C 1.2190(2) 0.8714(3) 0.40362(8) 0.0329(3) Uani 1 1 d .
H16A H 1.1440 0.8218 0.4465 0.049 Uiso 1 1 calc R
H16B H 1.2230 1.0156 0.4054 0.049 Uiso 1 1 calc R
H16C H 1.3495 0.8191 0.4067 0.049 Uiso 1 1 calc R
C17 C 0.84129(14) 0.40211(18) 0.16025(5) 0.01462(15) Uani 1 1 d .
O7 O 0.49657(11) 0.40433(17) 0.33671(5) 0.02046(16) Uani 1 1 d .
H7A H 0.4400 0.4255 0.2955 0.031 Uiso 1 1 calc R

loop_
_atom_site_aniso_label
_atom_site_aniso_U_11
_atom_site_aniso_U_22
_atom_site_aniso_U_33
_atom_site_aniso_U_23
_atom_site_aniso_U_13
_atom_site_aniso_U_12
N1 0.0178(3) 0.0222(5) 0.0125(3) 0.0024(3) -0.0058(2) 0.0015(3)
O1 0.0324(4) 0.0294(5) 0.0143(3) -0.0017(3) -0.0129(3) 0.0047(4)
O2 0.0356(5) 0.0211(4) 0.0195(3) 0.0052(3) -0.0093(3) -0.0013(4)
C4 0.0152(3) 0.0160(4) 0.0099(3) -0.0001(3) -0.0031(2) 0.0002(3)
C1 0.0145(3) 0.0189(5) 0.0105(3) 0.0013(3) -0.0045(2) -0.0002(3)
C5 0.0204(4) 0.0166(4) 0.0112(3) -0.0012(3) -0.0034(2) 0.0005(3)
C2 0.0200(3) 0.0165(5) 0.0120(3) 0.0000(3) -0.0043(2) 0.0003(3)
C3 0.0192(3) 0.0166(4) 0.0107(3) -0.0005(3) -0.0040(2) 0.0000(3)
C6 0.0201(4) 0.0195(5) 0.0107(3) -0.0018(3) -0.0043(2) -0.0006(3)
O4 0.0193(3) 0.0155(3) 0.0088(2) 0.0004(2) -0.00426(18) 0.0034(2)
O3 0.0420(5) 0.0200(5) 0.0146(3) -0.0005(3) -0.0013(3) 0.0116(4)
C7 0.0155(3) 0.0142(4) 0.0106(3) 0.0011(3) -0.0045(2) 0.0019(3)
O5 0.0131(3) 0.0163(4) 0.0292(4) 0.0005(3) -0.0042(2) 0.0013(3)
C9 0.0142(3) 0.0152(4) 0.0118(3) 0.0010(3) -0.0060(2) 0.0027(3)
C10 0.0171(3) 0.0170(5) 0.0170(3) 0.0029(3) -0.0044(3) -0.0006(3)
O6 0.0196(3) 0.0160(4) 0.0169(3) 0.0037(3) -0.0014(2) 0.0040(3)
C11 0.0155(3) 0.0156(4) 0.0117(3) -0.0001(3) -0.0050(2) 0.0025(3)
C14 0.0170(3) 0.0178(5) 0.0161(3) -0.0014(3) -0.0037(3) -0.0012(3)
C12 0.0187(3) 0.0197(5) 0.0137(3) -0.0005(3) -0.0030(2) 0.0030(3)
C13 0.0250(4) 0.0270(6) 0.0148(3) -0.0013(4) -0.0003(3) 0.0044(4)
C15 0.0263(5) 0.0279(7) 0.0271(5) 0.0049(5) 0.0058(4) 0.0014(5)
C16 0.0238(5) 0.0478(10) 0.0271(5) -0.0161(6) -0.0072(4) -0.0077(6)
C17 0.0169(3) 0.0165(4) 0.0105(3) -0.0005(3) -0.0027(2) 0.0011(3)
O7 0.0153(3) 0.0261(4) 0.0199(3) 0.0058(3) -0.0033(2) 0.0034(3)

loop_
_atom_type_symbol
_atom_type_description
_atom_type_scat_dispersion_real
_atom_type_scat_dispersion_imag
_atom_type_scat_source
C C 0.0033 0.0000 'International Tables Vol C Tables 4.2.6.8 and 6.1.1.4'
H H 0.0000 0.0000 'International Tables Vol C Tables 4.2.6.8 and 6.1.1.4'
N N 0.0061 0.0000 'International Tables Vol C Tables 4.2.6.8 and 6.1.1.4'
O O 0.0106 0.0000 'International Tables Vol C Tables 4.2.6.8 and 6.1.1.4'

loop_
_geom_angle_atom_site_label_1
_geom_angle_atom_site_label_2
_geom_angle_atom_site_label_3
_geom_angle
O2 N1 O1 124.10(10)
O2 N1 C1 118.12(9)
O1 N1 C1 117.79(11)
C5 C4 C3 120.68(9)
C5 C4 C17 117.56(10)
C3 C4 C17 121.76(8)
C6 C1 C2 123.24(9)
C6 C1 N1 118.24(8)
C2 C1 N1 118.50(10)
C6 C5 C4 120.24(10)
C3 C2 C1 118.31(10)
C2 C3 C4 119.63(9)
C1 C6 C5 117.85(9)
C17 O4 C7 117.90(8)
O4 C7 C10 109.23(7)
O4 C7 C9 105.18(8)
C10 C7 C9 115.95(8)
C9 O5 C14 109.14(9)
O5 C9 C7 106.81(8)
O5 C9 C11 104.38(9)
C7 C9 C11 115.14(7)
O7 C10 C7 113.00(10)
C11 O6 C14 107.50(8)
O6 C11 C12 112.44(9)
O6 C11 C9 103.82(7)
C12 C11 C9 113.87(8)
O6 C14 O5 104.73(9)
O6 C14 C15 107.75(9)
O5 C14 C15 108.34(11)
O6 C14 C16 112.10(10)
O5 C14 C16 110.18(11)
C15 C14 C16 113.32(11)
C13 C12 C11 176.71(12)
O3 C17 O4 125.05(9)
O3 C17 C4 123.65(9)
O4 C17 C4 111.30(9)

loop_
_geom_bond_atom_site_label_1
_geom_bond_atom_site_label_2
_geom_bond_distance
N1 O2 1.2201(16)
N1 O1 1.2287(13)
N1 C1 1.4687(13)
C4 C5 1.3953(13)
C4 C3 1.3975(16)
C4 C17 1.4922(14)
C1 C6 1.3846(17)
C1 C2 1.3898(13)
C5 C6 1.3877(14)
C2 C3 1.3875(14)
O4 C17 1.3308(11)
O4 C7 1.4506(11)
O3 C17 1.2076(15)
C7 C10 1.5178(14)
C7 C9 1.5190(14)
O5 C9 1.4218(13)
O5 C14 1.4272(16)
C9 C11 1.5562(15)
C10 O7 1.4179(14)
O6 C11 1.4243(14)
O6 C14 1.4264(13)
C11 C12 1.4645(13)
C14 C15 1.5088(16)
C14 C16 1.5114(15)
C12 C13 1.2026(14)
